data_5000254
loop_
_publ_author_name
'Arora, Satish K.'
'Bates, Robert B.'
'Grady, Raymond A.'
'Delfel, Norman E.'

_publ_section_title
;
 Crystal and molecular structure of the one to one complex of rotenone
 and carbon tetrachloride
;
_journal_issue 20
_journal_name_full 'Journal of the American Chemical Society'
_journal_page_first 5752
_journal_page_last 5755
_journal_paper_doi 10.1021/ja00853a020
_journal_volume 97
_journal_year 1975
_chemical_formula_sum 'C24 H22 Cl4 O6'
_space_group_IT_number 19
_symmetry_cell_setting orthorhombic
_symmetry_Int_Tables_number 19
_symmetry_space_group_name_Hall 'P 2ac 2ab'
_symmetry_space_group_name_H-M 'P 21 21 21'
_cell_angle_alpha 90
_cell_angle_beta 90
_cell_angle_gamma 90
_cell_formula_units_Z 4
_cell_length_a 21.137(7)
_cell_length_b 12.861(5)
_cell_length_c 9.516(3)
_cod_database_code 5000254

loop_
_symmetry_equiv_pos_site_id
_symmetry_equiv_pos_as_xyz
1 x,y,z
2 1/2+x,1/2-y,-z
3 -x,1/2+y,1/2-z
4 1/2-x,-y,1/2+z

loop_
_atom_site_label
_atom_site_type_symbol
_atom_site_fract_x
_atom_site_fract_y
_atom_site_fract_z
Cl1 Cl 0.13650 -0.36930 -0.21150
Cl2 Cl 0.26800 -0.39590 -0.10560
Cl3 Cl 0.19220 -0.56530 -0.19090
Cl4 Cl 0.15430 -0.46050 0.04880
C1 C -0.17140 0.32410 0.15800
C2 C -0.44700 0.36230 0.07160
C3 C -0.39780 0.33240 0.15810
C4 C -0.34950 0.40050 0.19350
C5 C -0.29620 0.36410 0.28140
C6 C -0.24350 0.44040 0.30190
C7 C -0.19000 0.42400 0.19680
C8 C -0.13210 0.12480 0.07480
C9 C -0.00080 0.45350 -0.12180
C10 C 0.18870 -0.44500 -0.11250
C11 C -0.12230 0.30870 0.06110
C12 C -0.08990 0.39510 0.01110
C13 C -0.10730 0.49250 0.05170
C14 C -0.41600 0.63930 -0.00090
C15 C -0.15780 0.50750 0.14540
C16 C -0.46970 0.60860 -0.10170
C17 C -0.21270 0.62710 0.29340
C18 C -0.52330 0.68260 -0.11100
C19 C -0.26520 0.55250 0.29930
C20 C -0.52670 0.74320 -0.22040
C21 C -0.34960 0.50220 0.14510
C22 C -0.39880 0.53480 0.05770
C23 C -0.56670 0.68810 0.00130
C24 C -0.44510 0.46360 0.02290
H1 H -0.20300 0.25800 0.18700
H2 H -0.10400 0.06600 0.01700
H3 H -0.11200 0.12600 0.15900
H4 H 0.04400 0.42400 -0.17500
H5 H 0.02100 0.51200 -0.04000
H6 H -0.03700 0.50200 -0.14100
H7 H -0.38100 0.67900 -0.01300
H8 H -0.44400 0.70600 0.06300
H9 H -0.45800 0.58900 -0.14600
H10 H -0.56000 0.76000 -0.23700
H11 H -0.49900 0.71100 -0.27500
H12 H -0.08500 0.55500 0.02900
H13 H -0.60900 0.73100 -0.02600
H14 H -0.58000 0.60300 -0.00700
H15 H -0.54800 0.69100 0.07400
H16 H -0.18700 0.62300 0.36600
H17 H -0.29000 0.56000 0.35300
H18 H -0.49500 0.30800 0.06000
H19 H -0.39100 0.25300 0.18600
H20 H -0.22300 0.43900 0.37800
H21 H -0.18900 0.13600 0.05400
O1 O -0.49130 0.50640 -0.05950
O2 O -0.29380 0.27570 0.32930
O3 O -0.09990 0.21550 0.02120
O4 O -0.04170 0.37090 -0.08010
O5 O -0.17110 0.60980 0.17480
O6 O -0.30400 0.57290 0.17660

loop_
_atom_type_symbol
_atom_type_radius_bond
C 0.68
H 0.23
Cl 0.99
O 0.68
